data_1509156
loop_
_publ_author_name
'Peters, K.'
'von Schnering, H.G.'
'Grin', Yu.'
'Borrmann, H.'
'Zheng Yueqing'

_publ_section_title
;
 The cluster compounds Ag (W6 Br14) and Ag2 (W6 Br14)
;
_journal_name_full 'Zeitschrift fuer Anorganische und Allgemeine Chemie'
_journal_page_first 2115
_journal_page_last 2115
_journal_paper_doi 10.1002/(SICI)1521-3749(199912)625:12<2115::AID-ZAAC2115>3.0.CO;2-#
_journal_volume 625
_journal_year 1999
_chemical_formula_sum 'Ag Br14 W6'
_chemical_name_systematic 'Ag (W6 Br14)'
_space_group_IT_number 201
_symmetry_space_group_name_Hall '-P 2ab 2bc 3'
_symmetry_space_group_name_H-M 'P n -3 :2'
_cell_angle_alpha 90
_cell_angle_beta 90
_cell_angle_gamma 90
_cell_formula_units_Z 4
_cell_length_a 13.355
_cell_length_b 13.355
_cell_length_c 13.355
_cell_volume 2381.945
_citation_journal_id_ASTM ZAACAB
_cod_data_source_file silver1-2_115.cif
_cod_data_source_block Ag1Br14W6
_cod_original_formula_sum 'Ag1 Br14 W6'
_cod_database_code 1509156

loop_
_symmetry_equiv_pos_as_xyz
x,y,z
-x+1/2,-y+1/2,z
x,-y+1/2,-z+1/2
-x+1/2,y,-z+1/2
z,x,y
-z+1/2,-x+1/2,y
z,-x+1/2,-y+1/2
-z+1/2,x,-y+1/2
y,z,x
y,-z+1/2,-x+1/2
-y+1/2,z,-x+1/2
-y+1/2,-z+1/2,x
-x,-y,-z
x-1/2,y-1/2,-z
-x,y-1/2,z-1/2
x-1/2,-y,z-1/2
-z,-x,-y
z-1/2,x-1/2,-y
-z,x-1/2,y-1/2
z-1/2,-x,y-1/2
-y,-z,-x
-y,z-1/2,x-1/2
y-1/2,-z,x-1/2
y-1/2,z-1/2,-x

loop_
_atom_site_label
_atom_site_type_symbol
_atom_site_fract_x
_atom_site_fract_y
_atom_site_fract_z
_atom_site_occupancy
_atom_site_U_iso_or_equiv
Br3 Br-1 0.3152 -0.0677 0.0834 1 0.0
Br2 Br-1 0.1907 0.0704 -0.1261 1 0.0
Ag1 Ag+2 0.5 0 0 1 0.0
W1 W+2 0.13324 -0.02724 0.03405 1 0.0
Br1 Br-1 0.1397 0.1397 0.1397 1 0.0
